data_1505378
loop_
_publ_author_name
'Lin, Yi-Chun'
'Lin, Chih-Hsiu'

_publ_section_title
;
 Synthesis of tetracene sulfoxide and tetracene sulfone via a cascade
 cyclization reaction.
;
_journal_issue 11
_journal_name_full 'Organic letters'
_journal_page_first 2075
_journal_page_last 2078
_journal_paper_doi 10.1021/ol070467f
_journal_volume 9
_journal_year 2007
_chemical_formula_moiety 'C30 H20 O S'
_chemical_formula_sum 'C30 H20 O S'
_chemical_formula_weight 428.52
_chemical_name_systematic
;
 ?
;
_space_group_IT_number 2
_symmetry_cell_setting triclinic
_symmetry_space_group_name_Hall '-P 1'
_symmetry_space_group_name_H-M 'P -1'
_atom_sites_solution_hydrogens geom
_atom_sites_solution_primary direct
_atom_sites_solution_secondary difmap
_audit_creation_method SHELXL-97
_cell_angle_alpha 75.847(19)
_cell_angle_beta 102.21(2)
_cell_angle_gamma 90.56(2)
_cell_formula_units_Z 2
_cell_length_a 8.849(3)
_cell_length_b 11.325(3)
_cell_length_c 11.675(3)
_cell_measurement_reflns_used 25
_cell_measurement_temperature 298(2)
_cell_measurement_theta_max 17.996
_cell_measurement_theta_min 7.37
_cell_volume 1107.7(6)
_computing_cell_refinement 'CAD4 Express (Enraf Nonius, 1994)'
_computing_data_collection 'CAD4 Express (Enraf Nonius, 1994)'
_computing_data_reduction 'XCAD4 (Harms & Wocadlo, 1995)'
_computing_molecular_graphics 'Ortep-3 for Windows (Farrugia, 1997)'
_computing_publication_material 'WinGX publication routines (Farrugia, 1999)'
_computing_structure_refinement 'SHELXL-97 (Sheldrick, 1997)'
_computing_structure_solution 'SHELXS-97 (Sheldrick, 1997)'
_diffrn_ambient_temperature 298(2)
_diffrn_measured_fraction_theta_full 1.000
_diffrn_measured_fraction_theta_max 1.000
_diffrn_measurement_device_type 'Enraf Nonius TurboCAD4'
_diffrn_measurement_method 'non-profiled omega/2theta scans'
_diffrn_radiation_monochromator graphite
_diffrn_radiation_source 'fine-focus sealed tube'
_diffrn_radiation_type MoK\a
_diffrn_radiation_wavelength 0.71073
_diffrn_reflns_av_R_equivalents 0.0289
_diffrn_reflns_av_sigmaI/netI 0.0792
_diffrn_reflns_limit_h_max 10
_diffrn_reflns_limit_h_min 0
_diffrn_reflns_limit_k_max 13
_diffrn_reflns_limit_k_min -13
_diffrn_reflns_limit_l_max 13
_diffrn_reflns_limit_l_min -13
_diffrn_reflns_number 4174
_diffrn_reflns_theta_full 24.98
_diffrn_reflns_theta_max 25.00
_diffrn_reflns_theta_min 1.84
_diffrn_standards_decay_% 1
_diffrn_standards_interval_time 60
_diffrn_standards_number 3
_exptl_absorpt_coefficient_mu 0.166
_exptl_absorpt_correction_T_max 0.9787
_exptl_absorpt_correction_T_min 0.9580
_exptl_absorpt_correction_type psi-scan
_exptl_absorpt_process_details
;
North A.C.T., Phillips D.C. & Mathews F.S. (1968) Acta. Cryst. A24, 351
Number of psi-scan sets used was   3
Theta correction was applied.
Averaged transmission function was used.
No Fourier smoothing was applied.
;
_exptl_crystal_colour red
_exptl_crystal_density_diffrn 1.285
_exptl_crystal_density_method 'not measured'
_exptl_crystal_description prism
_exptl_crystal_F_000 448
_exptl_crystal_size_max 0.26
_exptl_crystal_size_mid 0.23
_exptl_crystal_size_min 0.13
_refine_diff_density_max 0.213
_refine_diff_density_min -0.238
_refine_diff_density_rms 0.046
_refine_ls_extinction_coef 0.005(2)
_refine_ls_extinction_expression Fc^*^=kFc[1+0.001xFc^2^\l^3^/sin(2\q)]^-1/4^
_refine_ls_extinction_method SHELXL
_refine_ls_goodness_of_fit_ref 0.990
_refine_ls_hydrogen_treatment noref
_refine_ls_matrix_type full
_refine_ls_number_parameters 290
_refine_ls_number_reflns 3896
_refine_ls_number_restraints 0
_refine_ls_restrained_S_all 0.990
_refine_ls_R_factor_all 0.1327
_refine_ls_R_factor_gt 0.0448
_refine_ls_shift/su_max 0.000
_refine_ls_shift/su_mean 0.000
_refine_ls_structure_factor_coef Fsqd
_refine_ls_weighting_details 'calc w=1/[\s^2^(Fo^2^)+(0.0681P)^2^+0.0000P] where P=(Fo^2^+2Fc^2^)/3'
_refine_ls_weighting_scheme calc
_refine_ls_wR_factor_gt 0.1145
_refine_ls_wR_factor_ref 0.1478
_reflns_number_gt 1974
_reflns_number_total 3896
_reflns_threshold_expression >2sigma(I)
_cod_data_source_file ol070467fsi20070223_125830.cif
_cod_data_source_block i6115
_cod_original_cell_volume 1107.7(5)
_cod_database_code 1505378

loop_
_symmetry_equiv_pos_as_xyz
'x, y, z'
'-x, -y, -z'

loop_
_atom_site_label
_atom_site_type_symbol
_atom_site_fract_x
_atom_site_fract_y
_atom_site_fract_z
_atom_site_U_iso_or_equiv
_atom_site_adp_type
_atom_site_occupancy
_atom_site_symmetry_multiplicity
_atom_site_calc_flag
_atom_site_refinement_flags
S S 0.11660(9) 0.25731(8) 0.10000(7) 0.0504(3) Uani 1 1 d .
O O 0.1271(2) 0.1454(2) 0.05601(19) 0.0586(6) Uani 1 1 d .
C1 C 0.0428(4) 0.3224(3) 0.3211(3) 0.0565(9) Uani 1 1 d .
H1 H -0.0276 0.3279 0.2483 0.056 Uiso 1 1 calc R
C2 C -0.0048(4) 0.3542(3) 0.4119(3) 0.0671(10) Uani 1 1 d .
H2 H -0.1067 0.3821 0.4005 0.067 Uiso 1 1 calc R
C3 C 0.0975(4) 0.3458(3) 0.5243(3) 0.0664(10) Uani 1 1 d .
H3 H 0.0620 0.3654 0.5871 0.066 Uiso 1 1 calc R
C4 C 0.2468(4) 0.3094(3) 0.5405(3) 0.0552(9) Uani 1 1 d .
H4 H 0.3136 0.3058 0.6145 0.055 Uiso 1 1 calc R
C5 C 0.8698(4) 0.0521(3) 0.3314(3) 0.0587(9) Uani 1 1 d .
H5 H 0.9382 0.0494 0.4045 0.059 Uiso 1 1 calc R
C6 C 0.9167(4) 0.0079(3) 0.2475(3) 0.0677(10) Uani 1 1 d .
H6 H 1.0160 -0.0273 0.2642 0.068 Uiso 1 1 calc R
C7 C 0.8174(4) 0.0141(3) 0.1342(3) 0.0634(10) Uani 1 1 d .
H7 H 0.8526 -0.0155 0.0764 0.063 Uiso 1 1 calc R
C8 C 0.6725(4) 0.0624(3) 0.1090(3) 0.0531(8) Uani 1 1 d .
H8 H 0.6087 0.0660 0.0337 0.053 Uiso 1 1 calc R
C9 C 0.4645(3) 0.1546(3) 0.1746(2) 0.0433(7) Uani 1 1 d .
H9 H 0.3991 0.1572 0.1003 0.043 Uiso 1 1 calc R
C10 C 0.6635(3) 0.1482(3) 0.3950(2) 0.0450(8) Uani 1 1 d .
H10 H 0.7313 0.1479 0.4678 0.045 Uiso 1 1 calc R
C11 C 0.2531(3) 0.2438(3) 0.2427(2) 0.0403(7) Uani 1 1 d .
C12 C 0.4594(3) 0.2381(3) 0.4651(2) 0.0394(7) Uani 1 1 d .
C13 C 0.1985(3) 0.2806(3) 0.3333(3) 0.0416(7) Uani 1 1 d .
C14 C 0.3051(3) 0.2761(3) 0.4475(3) 0.0417(7) Uani 1 1 d .
C15 C 0.5113(3) 0.1944(2) 0.3759(2) 0.0383(7) Uani 1 1 d .
C16 C 0.7168(3) 0.1031(3) 0.3106(3) 0.0436(7) Uani 1 1 d .
C17 C 0.6146(3) 0.1083(3) 0.1961(2) 0.0430(7) Uani 1 1 d .
C18 C 0.4068(3) 0.1979(2) 0.2607(2) 0.0373(7) Uani 1 1 d .
C21 C 0.5725(3) 0.2440(3) 0.5782(2) 0.0404(7) Uani 1 1 d .
C22 C 0.6457(4) 0.3516(3) 0.5861(3) 0.0576(9) Uani 1 1 d .
H22 H 0.6218 0.4205 0.5218 0.058 Uiso 1 1 calc R
C23 C 0.7540(5) 0.3569(4) 0.6890(3) 0.0744(11) Uani 1 1 d .
H23 H 0.8035 0.4291 0.6933 0.074 Uiso 1 1 calc R
C24 C 0.7888(4) 0.2564(4) 0.7846(3) 0.0727(11) Uani 1 1 d .
H24 H 0.8603 0.2607 0.8542 0.073 Uiso 1 1 calc R
C25 C 0.7181(4) 0.1495(4) 0.7775(3) 0.0693(11) Uani 1 1 d .
H25 H 0.7432 0.0807 0.8417 0.069 Uiso 1 1 calc R
C26 C 0.6089(4) 0.1441(3) 0.6747(3) 0.0567(9) Uani 1 1 d .
H26 H 0.5597 0.0718 0.6710 0.057 Uiso 1 1 calc R
C31 C 0.2088(3) 0.3743(3) 0.0079(3) 0.0477(8) Uani 1 1 d .
C32 C 0.2515(4) 0.3531(3) -0.0923(3) 0.0644(10) Uani 1 1 d .
H32 H 0.2355 0.2781 -0.1110 0.064 Uiso 1 1 calc R
C33 C 0.3180(5) 0.4441(4) -0.1644(3) 0.0764(11) Uani 1 1 d .
H33 H 0.3494 0.4299 -0.2311 0.076 Uiso 1 1 calc R
C34 C 0.3384(5) 0.5562(4) -0.1385(3) 0.0724(11) Uani 1 1 d .
H34 H 0.3837 0.6174 -0.1874 0.072 Uiso 1 1 calc R
C35 C 0.2918(4) 0.5774(3) -0.0403(3) 0.0700(10) Uani 1 1 d .
H35 H 0.3045 0.6534 -0.0233 0.070 Uiso 1 1 calc R
C36 C 0.2268(4) 0.4874(3) 0.0329(3) 0.0599(9) Uani 1 1 d .
H36 H 0.1948 0.5022 0.0992 0.060 Uiso 1 1 calc R

loop_
_atom_site_aniso_label
_atom_site_aniso_U_11
_atom_site_aniso_U_22
_atom_site_aniso_U_33
_atom_site_aniso_U_23
_atom_site_aniso_U_13
_atom_site_aniso_U_12
S 0.0434(5) 0.0621(6) 0.0466(5) -0.0237(4) -0.0003(3) -0.0062(4)
O 0.0612(15) 0.0635(15) 0.0571(13) -0.0323(12) 0.0064(11) -0.0136(11)
C1 0.0409(19) 0.072(2) 0.062(2) -0.0326(18) 0.0034(16) 0.0033(16)
C2 0.043(2) 0.088(3) 0.082(3) -0.044(2) 0.0124(19) 0.0033(18)
C3 0.064(2) 0.086(3) 0.066(2) -0.042(2) 0.024(2) 0.002(2)
C4 0.056(2) 0.069(2) 0.0490(18) -0.0280(17) 0.0135(16) 0.0008(18)
C5 0.055(2) 0.073(2) 0.0457(18) -0.0123(17) 0.0079(16) 0.0172(18)
C6 0.058(2) 0.075(3) 0.074(3) -0.018(2) 0.023(2) 0.0179(19)
C7 0.066(2) 0.071(2) 0.070(2) -0.038(2) 0.027(2) -0.001(2)
C8 0.059(2) 0.063(2) 0.0496(18) -0.0310(16) 0.0195(17) -0.0131(18)
C9 0.0448(18) 0.0519(18) 0.0352(15) -0.0175(14) 0.0053(14) -0.0095(14)
C10 0.0464(18) 0.0543(19) 0.0319(15) -0.0116(14) 0.0020(13) 0.0010(15)
C11 0.0381(16) 0.0449(17) 0.0391(15) -0.0160(13) 0.0042(13) -0.0047(13)
C12 0.0469(18) 0.0390(16) 0.0344(15) -0.0135(13) 0.0089(13) -0.0054(14)
C13 0.0410(17) 0.0420(17) 0.0456(17) -0.0193(14) 0.0081(14) -0.0032(14)
C14 0.0466(18) 0.0401(17) 0.0408(16) -0.0148(13) 0.0091(14) -0.0009(14)
C15 0.0405(17) 0.0395(16) 0.0346(15) -0.0096(13) 0.0069(13) -0.0039(13)
C16 0.0436(18) 0.0488(18) 0.0405(16) -0.0128(14) 0.0111(14) 0.0004(14)
C17 0.0489(19) 0.0428(17) 0.0422(17) -0.0168(14) 0.0138(15) -0.0094(15)
C18 0.0416(17) 0.0378(16) 0.0336(14) -0.0118(12) 0.0071(13) -0.0064(13)
C21 0.0421(17) 0.0477(18) 0.0344(16) -0.0173(14) 0.0066(13) -0.0010(14)
C22 0.073(2) 0.051(2) 0.0459(18) -0.0148(15) 0.0014(17) -0.0049(17)
C23 0.079(3) 0.080(3) 0.069(3) -0.041(2) 0.001(2) -0.018(2)
C24 0.060(2) 0.112(3) 0.050(2) -0.043(2) -0.0068(18) 0.006(2)
C25 0.078(3) 0.083(3) 0.0372(19) -0.0053(19) 0.0020(18) 0.019(2)
C26 0.069(2) 0.054(2) 0.0418(18) -0.0066(16) 0.0059(17) -0.0059(17)
C31 0.0429(18) 0.055(2) 0.0390(16) -0.0141(15) -0.0085(14) 0.0023(15)
C32 0.081(3) 0.064(2) 0.047(2) -0.0187(17) 0.0061(19) -0.012(2)
C33 0.089(3) 0.090(3) 0.049(2) -0.016(2) 0.013(2) -0.013(2)
C34 0.075(3) 0.070(3) 0.059(2) 0.000(2) 0.003(2) -0.015(2)
C35 0.075(3) 0.055(2) 0.070(3) -0.013(2) -0.002(2) -0.003(2)
C36 0.069(2) 0.050(2) 0.060(2) -0.0196(18) 0.0060(19) 0.0022(18)

loop_
_atom_type_symbol
_atom_type_description
_atom_type_scat_dispersion_real
_atom_type_scat_dispersion_imag
_atom_type_scat_source
S S 0.1246 0.1234 'International Tables Vol C Tables 4.2.6.8 and 6.1.1.4'
O O 0.0106 0.0060 'International Tables Vol C Tables 4.2.6.8 and 6.1.1.4'
C C 0.0033 0.0016 'International Tables Vol C Tables 4.2.6.8 and 6.1.1.4'
H H 0.0000 0.0000 'International Tables Vol C Tables 4.2.6.8 and 6.1.1.4'

loop_
_geom_angle_atom_site_label_1
_geom_angle_atom_site_label_2
_geom_angle_atom_site_label_3
_geom_angle
O S C31 106.58(14)
O S C11 110.20(14)
C31 S C11 98.06(13)
C2 C1 C13 121.8(3)
C2 C1 H1 119.1
C13 C1 H1 119.1
C1 C2 C3 121.0(3)
C1 C2 H2 119.5
C3 C2 H2 119.5
C4 C3 C2 119.9(3)
C4 C3 H3 120.0
C2 C3 H3 120.0
C3 C4 C14 121.9(3)
C3 C4 H4 119.1
C14 C4 H4 119.1
C6 C5 C16 121.2(3)
C6 C5 H5 119.4
C16 C5 H5 119.4
C5 C6 C7 120.9(3)
C5 C6 H6 119.6
C7 C6 H6 119.6
C8 C7 C6 120.5(3)
C8 C7 H7 119.7
C6 C7 H7 119.7
C7 C8 C17 121.1(3)
C7 C8 H8 119.4
C17 C8 H8 119.4
C17 C9 C18 122.6(3)
C17 C9 H9 118.7
C18 C9 H9 118.7
C16 C10 C15 122.8(3)
C16 C10 H10 118.6
C15 C10 H10 118.6
C13 C11 C18 122.1(3)
C13 C11 S 116.7(2)
C18 C11 S 121.2(2)
C14 C12 C15 120.5(3)
C14 C12 C21 120.4(2)
C15 C12 C21 119.1(3)
C11 C13 C1 124.1(3)
C11 C13 C14 118.8(3)
C1 C13 C14 117.1(3)
C12 C14 C4 121.5(3)
C12 C14 C13 120.3(3)
C4 C14 C13 118.2(3)
C10 C15 C12 121.5(3)
C10 C15 C18 118.4(2)
C12 C15 C18 120.1(3)
C10 C16 C5 123.0(3)
C10 C16 C17 118.8(3)
C5 C16 C17 118.2(3)
C9 C17 C8 122.5(3)
C9 C17 C16 119.4(3)
C8 C17 C16 118.0(3)
C9 C18 C11 124.1(3)
C9 C18 C15 117.9(3)
C11 C18 C15 118.0(2)
C26 C21 C22 118.7(3)
C26 C21 C12 121.4(3)
C22 C21 C12 119.9(3)
C23 C22 C21 120.3(3)
C23 C22 H22 119.8
C21 C22 H22 119.8
C24 C23 C22 120.3(3)
C24 C23 H23 119.9
C22 C23 H23 119.9
C25 C24 C23 119.9(3)
C25 C24 H24 120.0
C23 C24 H24 120.0
C24 C25 C26 119.9(3)
C24 C25 H25 120.0
C26 C25 H25 120.0
C21 C26 C25 120.9(3)
C21 C26 H26 119.6
C25 C26 H26 119.6
C32 C31 C36 120.3(3)
C32 C31 S 119.5(2)
C36 C31 S 120.0(3)
C33 C32 C31 119.3(3)
C33 C32 H32 120.4
C31 C32 H32 120.4
C32 C33 C34 120.5(4)
C32 C33 H33 119.8
C34 C33 H33 119.8
C35 C34 C33 119.8(4)
C35 C34 H34 120.1
C33 C34 H34 120.1
C36 C35 C34 120.4(4)
C36 C35 H35 119.8
C34 C35 H35 119.8
C35 C36 C31 119.7(3)
C35 C36 H36 120.1
C31 C36 H36 120.1

loop_
_geom_bond_atom_site_label_1
_geom_bond_atom_site_label_2
_geom_bond_distance
S O 1.490(2)
S C31 1.798(3)
S C11 1.812(3)
C1 C2 1.346(4)
C1 C13 1.428(4)
C1 H1 0.9300
C2 C3 1.409(5)
C2 H2 0.9300
C3 C4 1.349(5)
C3 H3 0.9300
C4 C14 1.424(4)
C4 H4 0.9300
C5 C6 1.342(4)
C5 C16 1.426(4)
C5 H5 0.9300
C6 C7 1.411(5)
C6 H6 0.9300
C7 C8 1.344(4)
C7 H7 0.9300
C8 C17 1.433(4)
C8 H8 0.9300
C9 C17 1.382(4)
C9 C18 1.406(4)
C9 H9 0.9300
C10 C16 1.379(4)
C10 C15 1.402(4)
C10 H10 0.9300
C11 C13 1.401(4)
C11 C18 1.415(4)
C12 C14 1.394(4)
C12 C15 1.414(4)
C12 C21 1.494(4)
C13 C14 1.451(4)
C15 C18 1.454(4)
C16 C17 1.435(4)
C21 C26 1.372(4)
C21 C22 1.388(4)
C22 C23 1.383(4)
C22 H22 0.9300
C23 C24 1.370(5)
C23 H23 0.9300
C24 C25 1.369(5)
C24 H24 0.9300
C25 C26 1.387(4)
C25 H25 0.9300
C26 H26 0.9300
C31 C32 1.375(4)
C31 C36 1.383(4)
C32 C33 1.375(5)
C32 H32 0.9300
C33 C34 1.377(5)
C33 H33 0.9300
C34 C35 1.370(5)
C34 H34 0.9300
C35 C36 1.368(5)
C35 H35 0.9300
C36 H36 0.9300
